data_4033361
loop_
_publ_author_name
'Druzhenko, Tetiana'
'Skalenko, Yevhen'
'Samoilenko, Maryna'
'Denisenko, Aleksandr'
'Zozulya, Sergey'
'Borysko, Petro O.'
'Sokolenko, Maria I.'
'Tarasov, Alexandr'
'Mykhailiuk, Pavel K.'

_publ_section_title
;
 Photochemical Synthesis of 2-Azabicyclo[3.2.0]heptanes: Advanced Building
 Blocks for Drug Discovery. Synthesis of 2,3-Ethanoproline.
;
_journal_issue 3
_journal_name_full 'The Journal of organic chemistry'
_journal_page_first 1394
_journal_page_last 1401
_journal_paper_doi 10.1021/acs.joc.7b02910
_journal_volume 83
_journal_year 2018
_chemical_formula_sum 'C16 H17 F3 I N O3'
_chemical_formula_weight 455.20
_space_group_crystal_system monoclinic
_space_group_IT_number 14
_space_group_name_Hall '-P 2yn'
_space_group_name_H-M_alt 'P 1 21/n 1'
_symmetry_space_group_name_Hall '-P 2yn'
_symmetry_space_group_name_H-M 'P 1 21/n 1'
_atom_sites_solution_hydrogens geom
_audit_creation_method SHELXL-2014/7
_cell_angle_alpha 90
_cell_angle_beta 106.832(4)
_cell_angle_gamma 90
_cell_formula_units_Z 4
_cell_length_a 9.8527(3)
_cell_length_b 13.2507(4)
_cell_length_c 13.5893(5)
_cell_measurement_reflns_used 3332
_cell_measurement_temperature 293(2)
_cell_measurement_theta_max 26.7
_cell_measurement_theta_min 3.7
_cell_volume 1698.14(10)
_computing_structure_refinement 'SHELXL-2014/7 (Sheldrick, 2014)'
_diffrn_ambient_temperature 293(2)
_diffrn_detector_area_resol_mean 16.1827
_diffrn_measured_fraction_theta_full 0.990
_diffrn_measured_fraction_theta_max 0.993
_diffrn_measurement_device_type 'Xcalibur, Sapphire3'
_diffrn_radiation_type MoK\a
_diffrn_radiation_wavelength 0.71073
_diffrn_reflns_av_R_equivalents 0.0595
_diffrn_reflns_av_unetI/netI 0.0468
_diffrn_reflns_Laue_measured_fraction_full 0.990
_diffrn_reflns_Laue_measured_fraction_max 0.993
_diffrn_reflns_limit_h_max 11
_diffrn_reflns_limit_h_min -13
_diffrn_reflns_limit_k_max 18
_diffrn_reflns_limit_k_min -18
_diffrn_reflns_limit_l_max 19
_diffrn_reflns_limit_l_min -17
_diffrn_reflns_number 17164
_diffrn_reflns_point_group_measured_fraction_full 0.990
_diffrn_reflns_point_group_measured_fraction_max 0.993
_diffrn_reflns_theta_full 25.242
_diffrn_reflns_theta_max 29.999
_diffrn_reflns_theta_min 3.383
_diffrn_source 'Enhance (Mo) X-ray Source'
_exptl_absorpt_coefficient_mu 1.931
_exptl_absorpt_correction_T_max 1.000
_exptl_absorpt_correction_T_min 0.557
_exptl_absorpt_correction_type multi-scan
_exptl_absorpt_process_details
;
CrysAlisPro, Agilent Technologies,
Version 1.171.37.35 (release 13-08-2014 CrysAlis171 .NET)
(compiled Aug 13 2014,18:06:01)
Empirical absorption correction using spherical harmonics,
 implemented in SCALE3 ABSPACK scaling algorithm.
;
_exptl_crystal_density_diffrn 1.780
_exptl_crystal_description plate
_exptl_crystal_F_000 896
_exptl_crystal_size_max 0.200
_exptl_crystal_size_mid 0.150
_exptl_crystal_size_min 0.050
_refine_diff_density_max 1.853
_refine_diff_density_min -1.301
_refine_diff_density_rms 0.109
_refine_ls_extinction_coef 0.0190(14)
_refine_ls_extinction_expression Fc^*^=kFc[1+0.001xFc^2^\l^3^/sin(2\q)]^-1/4^
_refine_ls_extinction_method 'SHELXL-2014/7 (Sheldrick 2014'
_refine_ls_goodness_of_fit_ref 1.098
_refine_ls_hydrogen_treatment constr
_refine_ls_matrix_type full
_refine_ls_number_parameters 220
_refine_ls_number_reflns 4921
_refine_ls_number_restraints 0
_refine_ls_restrained_S_all 1.098
_refine_ls_R_factor_all 0.0680
_refine_ls_R_factor_gt 0.0515
_refine_ls_shift/su_max 0.001
_refine_ls_shift/su_mean 0.000
_refine_ls_structure_factor_coef Fsqd
_refine_ls_weighting_details 'w=1/[\s^2^(Fo^2^)+(0.0761P)^2^+0.3973P] where P=(Fo^2^+2Fc^2^)/3'
_refine_ls_weighting_scheme calc
_refine_ls_wR_factor_gt 0.1433
_refine_ls_wR_factor_ref 0.1559
_reflns_Friedel_coverage 0.000
_reflns_number_gt 3609
_reflns_number_total 4921
_reflns_threshold_expression 'I > 2\s(I)'
_cod_data_source_file jo7b02910_si_004.cif
_cod_data_source_block tolm318
_cod_depositor_comments 'Adding full bibliography for 4033361--4033363.cif.'
_cod_database_code 4033361
_shelx_shelxl_version_number 2014/7
_shelx_space_group_comment
;
The symmetry employed for this shelxl refinement is uniquely defined
by the following loop, which should always be used as a source of
symmetry information in preference to the above space-group names.
They are only intended as comments.
;
_shelx_estimated_absorpt_t_min 0.699
_shelx_estimated_absorpt_t_max 0.910

loop_
_space_group_symop_operation_xyz
'x, y, z'
'-x+1/2, y+1/2, -z+1/2'
'-x, -y, -z'
'x-1/2, -y-1/2, z-1/2'

loop_
_atom_site_label
_atom_site_type_symbol
_atom_site_fract_x
_atom_site_fract_y
_atom_site_fract_z
_atom_site_U_iso_or_equiv
_atom_site_adp_type
_atom_site_occupancy
_atom_site_site_symmetry_order
_atom_site_calc_flag
_atom_site_refinement_flags_posn
_atom_site_refinement_flags_adp
I1 I 0.71461(3) 0.66357(2) 0.62427(2) 0.06866(17) Uani 1 1 d . .
F1 F 1.0408(3) 0.4421(2) 0.1278(2) 0.0824(8) Uani 1 1 d . .
F2 F 0.8692(3) 0.5453(3) 0.0763(2) 0.0924(9) Uani 1 1 d . .
F3 F 1.0672(3) 0.5935(2) 0.1769(3) 0.0925(9) Uani 1 1 d . .
O1 O 0.9698(3) 0.54572(19) 0.3279(2) 0.0542(6) Uani 1 1 d . .
O2 O 0.5276(3) 0.4661(2) 0.1923(2) 0.0678(8) Uani 1 1 d . .
O3 O 0.4401(3) 0.6902(2) 0.4484(3) 0.0658(7) Uani 1 1 d . .
N1 N 0.8311(3) 0.4195(2) 0.2412(2) 0.0447(6) Uani 1 1 d . .
C1 C 0.7768(4) 0.3929(2) 0.3288(3) 0.0461(7) Uani 1 1 d . .
C2 C 0.8936(5) 0.3420(3) 0.4167(4) 0.0592(10) Uani 1 1 d . .
H2B H 0.9893 0.3605 0.4178 0.071 Uiso 1 1 calc R U
H2A H 0.8799 0.3503 0.4841 0.071 Uiso 1 1 calc R U
C3 C 0.8471(6) 0.2392(3) 0.3683(4) 0.0825(14) Uani 1 1 d . .
H3B H 0.8288 0.1902 0.4159 0.099 Uiso 1 1 calc R U
H3A H 0.9103 0.2115 0.3321 0.099 Uiso 1 1 calc R U
C4 C 0.7105(5) 0.2873(3) 0.2961(4) 0.0643(11) Uani 1 1 d . .
H4 H 0.6255 0.2743 0.3177 0.077 Uiso 1 1 calc R U
C5 C 0.6872(5) 0.2748(3) 0.1829(4) 0.0726(12) Uani 1 1 d . .
H5B H 0.5899 0.2909 0.1453 0.087 Uiso 1 1 calc R U
H5A H 0.7068 0.2059 0.1671 0.087 Uiso 1 1 calc R U
C6 C 0.7889(6) 0.3474(3) 0.1543(4) 0.0735(13) Uani 1 1 d . .
H6B H 0.8709 0.3118 0.1461 0.088 Uiso 1 1 calc R U
H6A H 0.7425 0.3823 0.0907 0.088 Uiso 1 1 calc R U
C7 C 0.9247(3) 0.4950(2) 0.2516(3) 0.0420(6) Uani 1 1 d . .
C8 C 0.9753(4) 0.5187(3) 0.1570(3) 0.0558(9) Uani 1 1 d . .
C9 C 0.6899(3) 0.4767(2) 0.3558(3) 0.0423(6) Uani 1 1 d . .
C10 C 0.5627(4) 0.5085(3) 0.2877(3) 0.0494(7) Uani 1 1 d . .
C11 C 0.4759(4) 0.5789(3) 0.3162(3) 0.0537(8) Uani 1 1 d . .
H11 H 0.3898 0.5973 0.2700 0.064 Uiso 1 1 calc R U
C12 C 0.5184(4) 0.6214(2) 0.4136(3) 0.0484(7) Uani 1 1 d . .
C13 C 0.6477(4) 0.5945(2) 0.4806(3) 0.0448(7) Uani 1 1 d . .
C14 C 0.7311(3) 0.5224(2) 0.4525(3) 0.0434(7) Uani 1 1 d . .
H14 H 0.8168 0.5039 0.4992 0.052 Uiso 1 1 calc R U
C15 C 0.4001(5) 0.4918(5) 0.1207(4) 0.0811(14) Uani 1 1 d . .
H15A H 0.3924 0.4574 0.0571 0.122 Uiso 1 1 calc R U
H15B H 0.3971 0.5633 0.1094 0.122 Uiso 1 1 calc R U
H15C H 0.3226 0.4723 0.1462 0.122 Uiso 1 1 calc R U
C16 C 0.3049(5) 0.7142(4) 0.3887(4) 0.0779(14) Uani 1 1 d . .
H16A H 0.2629 0.7613 0.4250 0.117 Uiso 1 1 calc R U
H16B H 0.2483 0.6540 0.3743 0.117 Uiso 1 1 calc R U
H16C H 0.3095 0.7439 0.3253 0.117 Uiso 1 1 calc R U

loop_
_atom_site_aniso_label
_atom_site_aniso_U_11
_atom_site_aniso_U_22
_atom_site_aniso_U_33
_atom_site_aniso_U_23
_atom_site_aniso_U_13
_atom_site_aniso_U_12
I1 0.0758(3) 0.0765(2) 0.0544(2) -0.02347(11) 0.02004(16) 0.00242(12)
F1 0.0904(17) 0.0934(19) 0.0827(19) -0.0009(14) 0.0556(16) 0.0122(15)
F2 0.0786(16) 0.132(2) 0.0637(17) 0.0437(17) 0.0163(14) 0.0115(17)
F3 0.0974(19) 0.099(2) 0.094(2) 0.0082(16) 0.0469(18) -0.0400(16)
O1 0.0544(13) 0.0520(13) 0.0555(15) -0.0088(11) 0.0148(12) -0.0085(11)
O2 0.0595(15) 0.088(2) 0.0507(16) -0.0216(14) 0.0078(13) 0.0052(14)
O3 0.0659(17) 0.0677(16) 0.0657(19) -0.0074(14) 0.0220(14) 0.0206(13)
N1 0.0497(14) 0.0446(13) 0.0432(14) -0.0086(10) 0.0189(12) -0.0057(11)
C1 0.0537(17) 0.0391(15) 0.0519(19) -0.0037(12) 0.0253(15) -0.0038(13)
C2 0.077(3) 0.0490(19) 0.060(2) 0.0059(15) 0.033(2) 0.0124(16)
C3 0.120(4) 0.043(2) 0.095(4) 0.005(2) 0.048(3) 0.013(2)
C4 0.078(3) 0.0446(19) 0.083(3) -0.0116(18) 0.043(2) -0.0141(17)
C5 0.080(3) 0.060(2) 0.082(3) -0.032(2) 0.029(2) -0.021(2)
C6 0.104(4) 0.067(3) 0.058(3) -0.0300(19) 0.036(3) -0.025(2)
C7 0.0432(15) 0.0410(14) 0.0438(16) -0.0009(12) 0.0159(13) 0.0019(12)
C8 0.0557(19) 0.060(2) 0.055(2) 0.0128(16) 0.0207(17) 0.0026(16)
C9 0.0476(15) 0.0394(14) 0.0443(17) -0.0028(11) 0.0203(14) -0.0062(12)
C10 0.0524(17) 0.0540(18) 0.0431(18) -0.0064(14) 0.0157(15) -0.0076(15)
C11 0.0483(18) 0.059(2) 0.054(2) -0.0006(16) 0.0148(16) 0.0044(15)
C12 0.0535(18) 0.0410(16) 0.056(2) -0.0027(14) 0.0236(16) -0.0024(14)
C13 0.0532(17) 0.0424(15) 0.0414(17) -0.0073(12) 0.0176(14) -0.0045(13)
C14 0.0480(16) 0.0366(14) 0.0471(18) -0.0014(12) 0.0162(14) -0.0021(12)
C15 0.063(2) 0.112(4) 0.057(3) -0.019(2) -0.002(2) -0.003(2)
C16 0.078(3) 0.086(3) 0.078(3) 0.012(2) 0.036(3) 0.029(2)

loop_
_atom_type_symbol
_atom_type_description
_atom_type_scat_dispersion_real
_atom_type_scat_dispersion_imag
_atom_type_scat_source
C C 0.0033 0.0016 'International Tables Vol C Tables 4.2.6.8 and 6.1.1.4'
H H 0.0000 0.0000 'International Tables Vol C Tables 4.2.6.8 and 6.1.1.4'
N N 0.0061 0.0033 'International Tables Vol C Tables 4.2.6.8 and 6.1.1.4'
O O 0.0106 0.0060 'International Tables Vol C Tables 4.2.6.8 and 6.1.1.4'
F F 0.0171 0.0103 'International Tables Vol C Tables 4.2.6.8 and 6.1.1.4'
I I -0.4742 1.8119 'International Tables Vol C Tables 4.2.6.8 and 6.1.1.4'

loop_
_geom_angle_atom_site_label_1
_geom_angle_atom_site_label_2
_geom_angle_atom_site_label_3
_geom_angle
C10 O2 C15 119.6(3)
C12 O3 C16 119.7(4)
C7 N1 C1 119.4(3)
C7 N1 C6 126.2(3)
C1 N1 C6 113.8(3)
N1 C1 C9 112.5(3)
N1 C1 C2 111.2(3)
C9 C1 C2 118.6(3)
N1 C1 C4 101.8(3)
C9 C1 C4 120.7(3)
C2 C1 C4 89.1(3)
C3 C2 C1 89.6(3)
C2 C3 C4 90.2(3)
C5 C4 C1 108.7(3)
C5 C4 C3 116.7(4)
C1 C4 C3 88.5(3)
C4 C5 C6 106.0(3)
N1 C6 C5 105.0(3)
O1 C7 N1 125.2(3)
O1 C7 C8 118.4(3)
N1 C7 C8 116.4(3)
F3 C8 F1 105.8(3)
F3 C8 F2 107.5(3)
F1 C8 F2 107.0(4)
F3 C8 C7 110.6(3)
F1 C8 C7 113.4(3)
F2 C8 C7 112.1(3)
C10 C9 C14 117.2(3)
C10 C9 C1 121.7(3)
C14 C9 C1 121.1(3)
O2 C10 C9 116.1(3)
O2 C10 C11 122.2(3)
C9 C10 C11 121.6(3)
C12 C11 C10 119.8(3)
O3 C12 C13 116.8(3)
O3 C12 C11 123.9(3)
C13 C12 C11 119.3(3)
C12 C13 C14 120.3(3)
C12 C13 I1 119.0(2)
C14 C13 I1 120.7(3)
C13 C14 C9 121.7(3)

loop_
_geom_bond_atom_site_label_1
_geom_bond_atom_site_label_2
_geom_bond_distance
I1 C13 2.083(3)
F1 C8 1.323(5)
F2 C8 1.325(5)
F3 C8 1.316(5)
O1 C7 1.208(4)
O2 C10 1.362(4)
O2 C15 1.391(5)
O3 C12 1.364(4)
O3 C16 1.381(5)
N1 C7 1.340(4)
N1 C1 1.481(4)
N1 C6 1.482(4)
C1 C9 1.511(4)
C1 C2 1.553(6)
C1 C4 1.554(5)
C2 C3 1.524(6)
C3 C4 1.555(7)
C4 C5 1.498(7)
C5 C6 1.518(6)
C7 C8 1.540(5)
C9 C10 1.391(5)
C9 C14 1.395(5)
C10 C11 1.394(5)
C11 C12 1.387(5)
C12 C13 1.381(5)
C13 C14 1.384(4)

loop_
_geom_torsion_atom_site_label_1
_geom_torsion_atom_site_label_2
_geom_torsion_atom_site_label_3
_geom_torsion_atom_site_label_4
_geom_torsion
C7 N1 C1 C9 65.0(4)
C6 N1 C1 C9 -123.4(4)
C7 N1 C1 C2 -70.8(4)
C6 N1 C1 C2 100.9(4)
C7 N1 C1 C4 -164.4(3)
C6 N1 C1 C4 7.2(4)
N1 C1 C2 C3 -90.1(3)
C9 C1 C2 C3 137.2(3)
C4 C1 C2 C3 12.2(3)
C1 C2 C3 C4 -12.2(3)
N1 C1 C4 C5 -18.3(4)
C9 C1 C4 C5 107.0(4)
C2 C1 C4 C5 -129.8(4)
N1 C1 C4 C3 99.5(3)
C9 C1 C4 C3 -135.2(4)
C2 C1 C4 C3 -12.0(3)
C2 C3 C4 C5 122.4(4)
C2 C3 C4 C1 12.2(3)
C1 C4 C5 C6 22.7(5)
C3 C4 C5 C6 -75.3(5)
C7 N1 C6 C5 177.1(4)
C1 N1 C6 C5 6.2(5)
C4 C5 C6 N1 -17.5(5)
C1 N1 C7 O1 -0.6(5)
C6 N1 C7 O1 -171.1(4)
C1 N1 C7 C8 -179.5(3)
C6 N1 C7 C8 9.9(5)
O1 C7 C8 F3 1.4(5)
N1 C7 C8 F3 -179.6(3)
O1 C7 C8 F1 120.1(4)
N1 C7 C8 F1 -60.9(4)
O1 C7 C8 F2 -118.6(4)
N1 C7 C8 F2 60.4(4)
N1 C1 C9 C10 64.2(4)
C2 C1 C9 C10 -163.6(3)
C4 C1 C9 C10 -56.0(5)
N1 C1 C9 C14 -118.8(3)
C2 C1 C9 C14 13.3(4)
C4 C1 C9 C14 121.0(4)
C15 O2 C10 C9 178.2(4)
C15 O2 C10 C11 -1.2(6)
C14 C9 C10 O2 177.3(3)
C1 C9 C10 O2 -5.6(5)
C14 C9 C10 C11 -3.4(5)
C1 C9 C10 C11 173.7(3)
O2 C10 C11 C12 -178.5(3)
C9 C10 C11 C12 2.2(5)
C16 O3 C12 C13 -174.7(4)
C16 O3 C12 C11 5.9(6)
C10 C11 C12 O3 -179.5(3)
C10 C11 C12 C13 1.0(5)
O3 C12 C13 C14 177.6(3)
C11 C12 C13 C14 -2.9(5)
O3 C12 C13 I1 -2.2(4)
C11 C12 C13 I1 177.3(3)
C12 C13 C14 C9 1.6(5)
I1 C13 C14 C9 -178.6(2)
C10 C9 C14 C13 1.5(4)
C1 C9 C14 C13 -175.6(3)
